data_4115617
loop_
_publ_author_name
'Masaki Kawano'
'Katsuyuki Hirai'
'Hideo Tomioka'
'Yuji Ohashi'

_publ_section_title
;
 Structure Analysis of a Transient Triplet Carbene Trapped in a Crystal
;
_journal_name_full 'Journal of the American Chemical Society'
_journal_page_first 6904
_journal_page_last 6908
_journal_paper_doi 10.1021/ja0106366
_journal_volume 123
_journal_year 2001
_chemical_formula_moiety (C6H2Cl3)2C=N2+[(C6H2Cl3)2C:]N2
_chemical_formula_sum 'C13 H4 Cl6 N2'
_chemical_formula_weight 400.88
_chemical_name_systematic
; 
 ? 
;
_space_group_IT_number 14
_symmetry_cell_setting monoclinic
_symmetry_space_group_name_Hall '-P 2yn'
_symmetry_space_group_name_H-M 'P 1 21/n 1'
_atom_sites_solution_hydrogens geom
_atom_sites_solution_primary direct
_atom_sites_solution_secondary difmap
_audit_creation_method SHELXL-97
_cell_angle_alpha 90.00
_cell_angle_beta 90.549(16)
_cell_angle_gamma 90.00
_cell_formula_units_Z 4
_cell_length_a 9.731(2)
_cell_length_b 12.813(4)
_cell_length_c 12.254(3)
_cell_measurement_reflns_used 60
_cell_measurement_temperature 80(2)
_cell_measurement_theta_max 15.0
_cell_measurement_theta_min 2.0
_cell_volume 1527.8(7)
_computing_cell_refinement 'Siemens SAINT'
_computing_data_collection 'Siemens SMART'
_computing_data_reduction 'Siemens SAINT & SADABS'
_computing_molecular_graphics 'Siemens XP'
_computing_publication_material 'Siemens SHELXTL'
_computing_structure_refinement 'SHELXL-97 (Sheldrick, 1997)'
_computing_structure_solution 'SHELXS-97 (Sheldrick, 1990)'
_diffrn_ambient_temperature 80(2)
_diffrn_measured_fraction_theta_full 0.977
_diffrn_measured_fraction_theta_max 0.977
_diffrn_measurement_device_type 'Siemens SMART CCD area detector system'
_diffrn_measurement_method 'omega scan'
_diffrn_radiation_monochromator graphite
_diffrn_radiation_source 'rotating anode'
_diffrn_radiation_type MoK\a
_diffrn_radiation_wavelength 0.71073
_diffrn_reflns_av_R_equivalents 0.0754
_diffrn_reflns_av_sigmaI/netI 0.0634
_diffrn_reflns_limit_h_max 14
_diffrn_reflns_limit_h_min -14
_diffrn_reflns_limit_k_max 19
_diffrn_reflns_limit_k_min -19
_diffrn_reflns_limit_l_max 18
_diffrn_reflns_limit_l_min -17
_diffrn_reflns_number 26715
_diffrn_reflns_theta_full 32.50
_diffrn_reflns_theta_max 32.50
_diffrn_reflns_theta_min 2.30
_diffrn_standards_decay_% none
_exptl_absorpt_coefficient_mu 1.115
_exptl_absorpt_correction_T_max 0.9361
_exptl_absorpt_correction_T_min 0.6963
_exptl_absorpt_correction_type semi-empirical
_exptl_absorpt_process_details 'PROGRAM SADABS was used.'
_exptl_crystal_colour red
_exptl_crystal_density_diffrn 1.743
_exptl_crystal_description plate
_exptl_crystal_F_000 792
_exptl_crystal_size_max 0.20
_exptl_crystal_size_mid 0.15
_exptl_crystal_size_min 0.06
_refine_diff_density_max 0.379
_refine_diff_density_min -0.444
_refine_diff_density_rms 0.085
_refine_ls_extinction_method none
_refine_ls_goodness_of_fit_ref 1.004
_refine_ls_hydrogen_treatment ride
_refine_ls_matrix_type full
_refine_ls_number_parameters 323
_refine_ls_number_reflns 5405
_refine_ls_number_restraints 158
_refine_ls_restrained_S_all 0.995
_refine_ls_R_factor_all 0.0856
_refine_ls_R_factor_gt 0.0418
_refine_ls_shift/su_max 0.006
_refine_ls_shift/su_mean 0.001
_refine_ls_structure_factor_coef Fsqd
_refine_ls_weighting_details 'calc w=1/[\s^2^(Fo^2^)+(0.0430P)^2^+0.0303P] where P=(Fo^2^+2Fc^2^)/3'
_refine_ls_weighting_scheme calc
_refine_ls_wR_factor_gt 0.0841
_refine_ls_wR_factor_ref 0.0949
_reflns_number_gt 3526
_reflns_number_total 5405
_reflns_threshold_expression >2sigma(I)
_cod_data_source_file ja0106366_2.cif
_cod_data_source_block carbene
_cod_original_cell_volume 1527.9(6)
_cod_database_code 4115617

loop_
_symmetry_equiv_pos_as_xyz
'x, y, z'
'-x+1/2, y+1/2, -z+1/2'
'-x, -y, -z'
'x-1/2, -y-1/2, z-1/2'

loop_
_atom_site_label
_atom_site_type_symbol
_atom_site_fract_x
_atom_site_fract_y
_atom_site_fract_z
_atom_site_U_iso_or_equiv
_atom_site_adp_type
_atom_site_occupancy
_atom_site_symmetry_multiplicity
_atom_site_calc_flag
_atom_site_refinement_flags
_atom_site_disorder_assembly
_atom_site_disorder_group
N1 N 0.80906(9) 0.09923(5) 0.62243(7) 0.0137(5) Uani 0.803(5) 1 d PG A 1
N2 N 0.80022(12) 0.01128(5) 0.61276(8) 0.0218(11) Uani 0.803(5) 1 d PG A 1
C1 C 0.81739(8) 0.20183(5) 0.63251(6) 0.0161(7) Uani 0.803(5) 1 d PG A 1
Cl1 Cl 0.66186(11) 0.11844(8) 0.83479(8) 0.0191(2) Uani 0.803(5) 1 d PG A 1
Cl2 Cl 0.97848(17) 0.37635(11) 1.07260(7) 0.0200(3) Uani 0.803(5) 1 d PG A 1
Cl3 Cl 1.04848(8) 0.36344(7) 0.63824(7) 0.0218(2) Uani 0.803(5) 1 d PG A 1
C11 C 0.85710(8) 0.24278(6) 0.74086(6) 0.0155(7) Uani 0.803(5) 1 d PG A 1
C12 C 0.79447(10) 0.20961(7) 0.83831(6) 0.0151(7) Uani 0.803(5) 1 d PG A 1
C13 C 0.83167(13) 0.24881(9) 0.94064(6) 0.0171(9) Uani 0.803(5) 1 d PG A 1
H13A H 0.7882 0.2244 1.0049 0.020 Uiso 0.803(5) 1 d PG A 1
C14 C 0.93376(13) 0.32435(9) 0.94622(6) 0.0169(10) Uani 0.803(5) 1 d PG A 1
C15 C 1.00054(11) 0.36002(8) 0.85341(7) 0.0186(11) Uani 0.803(5) 1 d PG A 1
H15A H 1.0710 0.4112 0.8586 0.022 Uiso 0.803(5) 1 d PG A 1
C16 C 0.96124(9) 0.31858(7) 0.75261(6) 0.0161(8) Uani 0.803(5) 1 d PG A 1
Cl4 Cl 0.60594(9) 0.37864(7) 0.65437(7) 0.0204(2) Uani 0.803(5) 1 d PG A 1
Cl5 Cl 0.66275(14) 0.43931(9) 0.22345(7) 0.0281(3) Uani 0.803(5) 1 d PG A 1
Cl6 Cl 0.97297(10) 0.14715(7) 0.42391(7) 0.0187(3) Uani 0.803(5) 1 d PG A 1
C21 C 0.78466(7) 0.26310(5) 0.53324(6) 0.0152(8) Uani 0.803(5) 1 d PG A 1
C22 C 0.68920(8) 0.34588(6) 0.53392(6) 0.0168(7) Uani 0.803(5) 1 d PG A 1
C23 C 0.65406(10) 0.40177(7) 0.44029(6) 0.0185(8) Uani 0.803(5) 1 d PG A 1
H23A H 0.5913 0.4584 0.4437 0.022 Uiso 0.803(5) 1 d PG A 1
C24 C 0.71271(11) 0.37307(7) 0.34139(6) 0.0185(8) Uani 0.803(5) 1 d PG A 1
C25 C 0.80866(11) 0.29306(7) 0.33526(6) 0.0198(14) Uani 0.803(5) 1 d PG A 1
H25A H 0.8486 0.2743 0.2676 0.024 Uiso 0.803(5) 1 d PG A 1
C26 C 0.84471(9) 0.24096(6) 0.43154(6) 0.0158(10) Uani 0.803(5) 1 d PG A 1
N1A N 0.810(2) 0.0012(16) 0.6165(16) 0.063(8) Uani 0.197(5) 1 d PU A 2
N2A N 0.766(2) 0.0024(19) 0.5380(19) 0.101(7) Uani 0.197(5) 1 d PU A 2
C1A C 0.8281(17) 0.238(2) 0.6287(10) 0.050(4) Uani 0.197(5) 1 d PDU A 2
Cl1A Cl 0.6765(8) 0.1342(7) 0.8166(7) 0.0507(17) Uani 0.197(5) 1 d PDU A 2
Cl2A Cl 0.9980(9) 0.3599(7) 1.0810(5) 0.0246(15) Uani 0.197(5) 1 d PDU A 2
Cl3A Cl 1.0561(7) 0.3980(8) 0.6439(5) 0.055(2) Uani 0.197(5) 1 d PDU A 2
C11A C 0.8688(16) 0.2666(15) 0.7377(10) 0.038(3) Uani 0.197(5) 1 d PDU A 2
C12A C 0.8087(16) 0.2249(14) 0.8315(13) 0.038(4) Uani 0.197(5) 1 d PDU A 2
C13A C 0.8490(19) 0.2525(14) 0.9358(11) 0.036(5) Uani 0.197(5) 1 d PDU A 2
H13B H 0.8055 0.2231 0.9977 0.043 Uiso 0.197(5) 1 calc PR A 2
C14A C 0.9517(18) 0.3224(13) 0.9476(11) 0.031(4) Uani 0.197(5) 1 d PDU A 2
C15A C 1.0147(18) 0.3656(12) 0.8606(12) 0.033(5) Uani 0.197(5) 1 d PDU A 2
H15B H 1.0890 0.4127 0.8715 0.039 Uiso 0.197(5) 1 calc PR A 2
C16A C 0.9715(17) 0.3413(17) 0.7565(12) 0.041(4) Uani 0.197(5) 1 d PDU A 2
Cl4A Cl 0.6029(8) 0.4020(8) 0.6360(6) 0.061(2) Uani 0.197(5) 1 d PDU A 2
Cl5A Cl 0.6514(9) 0.4140(8) 0.1976(7) 0.062(3) Uani 0.197(5) 1 d PDU A 2
Cl6A Cl 0.9773(8) 0.1573(6) 0.4282(6) 0.059(3) Uani 0.197(5) 1 d PDU A 2
C21A C 0.7865(16) 0.2828(15) 0.5273(11) 0.035(4) Uani 0.197(5) 1 d PDU A 2
C22A C 0.6833(16) 0.3615(15) 0.5136(13) 0.039(4) Uani 0.197(5) 1 d PDU A 2
C23A C 0.6513(19) 0.3972(13) 0.4129(17) 0.042(4) Uani 0.197(5) 1 d PDU A 2
H23B H 0.5856 0.4517 0.4070 0.050 Uiso 0.197(5) 1 calc PR A 2
C24A C 0.7056(17) 0.3611(14) 0.3222(14) 0.043(4) Uani 0.197(5) 1 d PDU A 2
C25A C 0.8056(15) 0.2912(13) 0.3285(12) 0.035(6) Uani 0.197(5) 1 d PDU A 2
H25B H 0.8494 0.2688 0.2636 0.042 Uiso 0.197(5) 1 calc PR A 2
C26A C 0.8464(12) 0.2513(13) 0.4252(11) 0.034(5) Uani 0.197(5) 1 d PDU A 2

loop_
_atom_site_aniso_label
_atom_site_aniso_U_11
_atom_site_aniso_U_22
_atom_site_aniso_U_33
_atom_site_aniso_U_23
_atom_site_aniso_U_13
_atom_site_aniso_U_12
N1 0.0138(10) 0.0182(12) 0.0092(9) 0.0013(7) 0.0012(7) 0.0006(7)
N2 0.0215(16) 0.024(2) 0.020(2) 0.0007(16) 0.0001(14) 0.0049(15)
C1 0.0194(14) 0.0161(14) 0.0129(11) -0.0013(9) 0.0015(10) 0.0003(10)
Cl1 0.0190(4) 0.0221(4) 0.0164(4) -0.0003(3) 0.0034(3) -0.0053(3)
Cl2 0.0212(6) 0.0249(5) 0.0137(4) -0.0023(4) -0.0013(3) 0.0028(5)
Cl3 0.0241(4) 0.0266(5) 0.0149(3) 0.0004(3) 0.0068(3) -0.0063(3)
C11 0.0141(14) 0.0173(13) 0.0151(14) -0.0002(10) 0.0012(11) 0.0019(10)
C12 0.0156(16) 0.0155(14) 0.0144(14) 0.0009(11) 0.0035(12) -0.0008(11)
C13 0.0170(18) 0.0208(19) 0.0134(17) -0.0005(14) 0.0039(13) -0.0010(14)
C14 0.0164(18) 0.022(2) 0.0125(15) -0.0036(14) 0.0009(13) 0.0018(14)
C15 0.021(2) 0.020(2) 0.0156(15) 0.0005(15) -0.0006(14) -0.0025(16)
C16 0.0183(17) 0.0193(15) 0.0108(12) 0.0013(10) 0.0036(11) 0.0014(12)
Cl4 0.0241(4) 0.0221(4) 0.0152(4) -0.0017(3) 0.0074(3) 0.0060(3)
Cl5 0.0267(5) 0.0406(5) 0.0170(5) 0.0121(4) 0.0037(4) 0.0069(4)
Cl6 0.0194(6) 0.0210(5) 0.0157(5) -0.0017(4) 0.0038(4) 0.0044(4)
C21 0.0145(15) 0.0174(14) 0.0138(16) -0.0012(11) 0.0019(11) 0.0007(11)
C22 0.0206(16) 0.0165(14) 0.0132(13) 0.0009(10) 0.0020(11) 0.0001(11)
C23 0.0202(16) 0.0223(17) 0.0131(14) 0.0030(10) 0.0063(11) 0.0046(12)
C24 0.0187(17) 0.0225(15) 0.0143(15) 0.0045(11) 0.0014(11) 0.0012(13)
C25 0.022(3) 0.023(2) 0.015(2) -0.0001(17) 0.004(2) 0.002(2)
C26 0.018(3) 0.0155(16) 0.0137(17) -0.0003(13) 0.0028(16) 0.0001(13)
N1A 0.106(19) 0.036(12) 0.047(14) -0.008(11) 0.018(12) 0.002(12)
N2A 0.077(14) 0.15(2) 0.077(13) -0.016(14) 0.013(10) 0.010(12)
C1A 0.039(9) 0.083(13) 0.028(6) -0.006(6) 0.006(6) 0.021(7)
Cl1A 0.053(3) 0.060(4) 0.039(3) -0.006(2) 0.005(2) -0.003(3)
Cl2A 0.021(2) 0.038(3) 0.0148(16) 0.0034(15) -0.0006(13) 0.0108(19)
Cl3A 0.056(3) 0.077(5) 0.031(2) 0.013(3) 0.014(2) 0.003(3)
C11A 0.042(9) 0.065(9) 0.007(5) -0.004(5) 0.013(5) 0.011(6)
C12A 0.027(8) 0.052(9) 0.033(7) 0.009(7) -0.003(6) -0.004(7)
C13A 0.028(8) 0.064(14) 0.016(7) 0.009(7) 0.000(6) 0.013(7)
C14A 0.022(7) 0.044(13) 0.028(7) 0.002(8) -0.012(6) 0.010(6)
C15A 0.032(8) 0.039(12) 0.028(6) -0.017(7) 0.014(6) 0.017(7)
C16A 0.039(10) 0.049(8) 0.035(7) 0.006(6) 0.015(6) 0.007(6)
Cl4A 0.071(4) 0.066(4) 0.045(3) -0.009(3) 0.017(2) 0.009(3)
Cl5A 0.044(3) 0.112(6) 0.031(3) 0.028(4) 0.002(2) 0.008(4)
Cl6A 0.058(5) 0.071(5) 0.047(4) 0.020(3) 0.038(3) 0.018(3)
C21A 0.049(10) 0.050(8) 0.007(5) 0.000(5) 0.003(5) -0.003(6)
C22A 0.037(9) 0.049(9) 0.031(5) -0.004(6) 0.019(6) 0.006(6)
C23A 0.052(10) 0.037(9) 0.037(6) 0.012(5) -0.007(6) -0.005(7)
C24A 0.036(10) 0.069(11) 0.022(5) 0.011(6) -0.002(6) -0.015(7)
C25A 0.025(14) 0.066(15) 0.013(8) 0.006(8) 0.002(8) -0.023(9)
C26A 0.011(10) 0.065(11) 0.026(8) -0.005(8) 0.012(7) -0.002(7)

loop_
_atom_type_symbol
_atom_type_description
_atom_type_scat_dispersion_real
_atom_type_scat_dispersion_imag
_atom_type_scat_source
C C 0.0033 0.0016 'International Tables Vol C Tables 4.2.6.8 and 6.1.1.4'
H H 0.0000 0.0000 'International Tables Vol C Tables 4.2.6.8 and 6.1.1.4'
N N 0.0061 0.0033 'International Tables Vol C Tables 4.2.6.8 and 6.1.1.4'
Cl Cl 0.1484 0.1585 'International Tables Vol C Tables 4.2.6.8 and 6.1.1.4'

loop_
_geom_angle_atom_site_label_1
_geom_angle_atom_site_label_2
_geom_angle_atom_site_label_3
_geom_angle
N2 N1 C1 179.0
N1 C1 C11 116.9
N1 C1 C21 116.0
C11 C1 C21 127.1
C16 C11 C12 115.9
C16 C11 C1 121.2
C12 C11 C1 122.9
C13 C12 C11 122.8
C13 C12 Cl1 116.7
C11 C12 Cl1 120.5
C14 C13 C12 118.3
C13 C14 C15 121.9
C13 C14 Cl2 119.0
C15 C14 Cl2 119.2
C14 C15 C16 118.2
C15 C16 C11 122.9
C15 C16 Cl3 117.1
C11 C16 Cl3 120.0
C22 C21 C26 115.8
C22 C21 C1 122.1
C26 C21 C1 122.1
C23 C22 C21 122.6
C23 C22 Cl4 117.5
C21 C22 Cl4 119.9
C22 C23 C24 118.8
C25 C24 C23 121.5
C25 C24 Cl5 119.8
C23 C24 Cl5 118.7
C24 C25 C26 118.1
C25 C26 C21 123.2
C25 C26 Cl6 117.4
C21 C26 Cl6 119.4
C21A C1A C11A 142(2)
C16A C11A C12A 115.3(12)
C16A C11A C1A 121.0(14)
C12A C11A C1A 123.6(16)
C13A C12A C11A 123.1(13)
C13A C12A Cl1A 118.1(13)
C11A C12A Cl1A 118.8(12)
C14A C13A C12A 118.3(14)
C13A C14A C15A 121.8(15)
C13A C14A Cl2A 117.7(10)
C15A C14A Cl2A 120.5(11)
C14A C15A C16A 120.1(15)
C15A C16A C11A 121.2(12)
C15A C16A Cl3A 119.3(14)
C11A C16A Cl3A 119.2(12)
C1A C21A C22A 125.4(13)
C1A C21A C26A 122.1(13)
C22A C21A C26A 112.5(13)
C23A C22A C21A 120.1(12)
C23A C22A Cl4A 125.0(14)
C21A C22A Cl4A 114.9(13)
C24A C23A C22A 124.1(15)
C23A C24A C25A 119.2(16)
C23A C24A Cl5A 118.8(12)
C25A C24A Cl5A 121.9(12)
C24A C25A C26A 121.2(13)
C25A C26A C21A 122.6(12)
C25A C26A Cl6A 119.1(10)
C21A C26A Cl6A 118.2(11)

loop_
_geom_bond_atom_site_label_1
_geom_bond_atom_site_label_2
_geom_bond_distance
N1 N2 1.1363
N1 C1 1.3228
C1 C11 1.4758
C1 C21 1.4799
Cl1 C12 1.7409
Cl2 C14 1.7376
Cl3 C16 1.7430
C11 C16 1.4101
C11 C12 1.4115
C12 C13 1.3954
C13 C14 1.3882
C14 C15 1.3924
C15 C16 1.3946
Cl4 C22 1.7419
Cl5 C24 1.7412
Cl6 C26 1.7360
C21 C22 1.4101
C21 C26 1.4103
C22 C23 1.3925
C23 C24 1.3940
C24 C25 1.3891
C25 C26 1.3975
N1A N2A 1.05(3)
C1A C21A 1.423(16)
C1A C11A 1.436(15)
Cl1A C12A 1.742(14)
Cl2A C14A 1.758(14)
Cl3A C16A 1.770(13)
C11A C16A 1.401(18)
C11A C12A 1.401(17)
C12A C13A 1.379(17)
C13A C14A 1.349(16)
C14A C15A 1.353(15)
C15A C16A 1.375(19)
Cl4A C22A 1.776(12)
Cl5A C24A 1.747(16)
Cl6A C26A 1.754(12)
C21A C22A 1.432(17)
C21A C26A 1.443(15)
C22A C23A 1.349(19)
C23A C24A 1.319(18)
C24A C25A 1.325(16)
C25A C26A 1.347(17)

loop_
_geom_torsion_atom_site_label_1
_geom_torsion_atom_site_label_2
_geom_torsion_atom_site_label_3
_geom_torsion_atom_site_label_4
_geom_torsion
N2 N1 C1 C11 142.2(4)
N2 N1 C1 C21 -37.4(4)
N1 C1 C11 C16 131.2
C21 C1 C11 C16 -49.2
N1 C1 C11 C12 -48.9
C21 C1 C11 C12 130.7
C16 C11 C12 C13 0.2
C1 C11 C12 C13 -179.7
C16 C11 C12 Cl1 178.6
C1 C11 C12 Cl1 -1.3
C11 C12 C13 C14 0.6
Cl1 C12 C13 C14 -177.8
C12 C13 C14 C15 -1.1
C12 C13 C14 Cl2 178.5
C13 C14 C15 C16 0.7
Cl2 C14 C15 C16 -178.8
C14 C15 C16 C11 0.2
C14 C15 C16 Cl3 -179.1
C12 C11 C16 C15 -0.6
C1 C11 C16 C15 179.2
C12 C11 C16 Cl3 178.6
C1 C11 C16 Cl3 -1.5
N1 C1 C21 C22 128.7
C11 C1 C21 C22 -50.9
N1 C1 C21 C26 -50.0
C11 C1 C21 C26 130.5
C26 C21 C22 C23 0.9
C1 C21 C22 C23 -177.8
C26 C21 C22 Cl4 178.7
C1 C21 C22 Cl4 0.1
C21 C22 C23 C24 1.7
Cl4 C22 C23 C24 -176.1
C22 C23 C24 C25 -2.5
C22 C23 C24 Cl5 177.2
C23 C24 C25 C26 0.4
Cl5 C24 C25 C26 -179.2
C24 C25 C26 C21 2.5
C24 C25 C26 Cl6 -175.8
C22 C21 C26 C25 -3.1
C1 C21 C26 C25 175.6
C22 C21 C26 Cl6 175.2
C1 C21 C26 Cl6 -6.1
C21A C1A C11A C16A -50(3)
C21A C1A C11A C12A 128(2)
C16A C11A C12A C13A -2(2)
C1A C11A C12A C13A 179.8(16)
C16A C11A C12A Cl1A 178.1(13)
C1A C11A C12A Cl1A 0(2)
C11A C12A C13A C14A 0(3)
Cl1A C12A C13A C14A 179.8(13)
C12A C13A C14A C15A 0(3)
C12A C13A C14A Cl2A 178.0(13)
C13A C14A C15A C16A 2(3)
Cl2A C14A C15A C16A -175.5(13)
C14A C15A C16A C11A -5(2)
C14A C15A C16A Cl3A -179.6(13)
C12A C11A C16A C15A 4(2)
C1A C11A C16A C15A -177.3(16)
C12A C11A C16A Cl3A 179.2(13)
C1A C11A C16A Cl3A -2(2)
C11A C1A C21A C22A -48(3)
C11A C1A C21A C26A 132(2)
C1A C21A C22A C23A -179.2(19)
C26A C21A C22A C23A 1(2)
C1A C21A C22A Cl4A -1(3)
C26A C21A C22A Cl4A 178.8(12)
C21A C22A C23A C24A 3(3)
Cl4A C22A C23A C24A -175.2(15)
C22A C23A C24A C25A -6(3)
C22A C23A C24A Cl5A 179.0(15)
C23A C24A C25A C26A 4(3)
Cl5A C24A C25A C26A 179.8(13)
C24A C25A C26A C21A -1(3)
C24A C25A C26A Cl6A 178.9(13)
C1A C21A C26A C25A 178.4(18)
C22A C21A C26A C25A -1(2)
C1A C21A C26A Cl6A -2(2)
C22A C21A C26A Cl6A 178.7(12)
